data_2004856
loop_
_publ_author_name
'Murray, R. W.'
'Singh, M.'
'Rath, N. P.'

_publ_section_title
;
 Chiral \a-Hydroxy Acids: Racemic 2-Hydroxy-2,3,3-trimethylbutanoic
 Acid and 2-Hydroxy-2-trimethylsilylpropanoic Acid
;
_journal_issue 5
_journal_name_full 'Acta Crystallographica Section C'
_journal_page_first 1282
_journal_page_last 1285
_journal_paper_doi 10.1107/S0108270195015769
_journal_volume 52
_journal_year 1996
_chemical_formula_iupac 'C7 H14 O3 , 0.5 H2 O'
_chemical_formula_moiety 'C7 H4 O3,0.5(H2 O1)'
_chemical_formula_sum 'C7 H15 O3.5'
_chemical_formula_weight 155.19
_chemical_name_systematic
;
 ?
;
_space_group_IT_number 15
_symmetry_cell_setting monoclinic
_symmetry_space_group_name_Hall '-C 2yc'
_symmetry_space_group_name_H-M 'C 1 2/c 1'
_audit_creation_method SHELXL
_cell_angle_alpha 90.00
_cell_angle_beta 106.60(3)
_cell_angle_gamma 90.00
_cell_formula_units_Z 8
_cell_length_a 24.282(5)
_cell_length_b 9.544(2)
_cell_length_c 7.4120(15)
_cell_measurement_reflns_used 16
_cell_measurement_temperature 128(2)
_cell_measurement_theta_max 10.2
_cell_measurement_theta_min 4.0
_cell_volume 1646.1(6)
_computing_cell_refinement P3
_computing_data_collection 'P3 (Siemens, 1989)'
_computing_data_reduction 'SHELXTL (Sheldrick, 1994)'
_computing_molecular_graphics SHELXTL
_computing_publication_material SHELXTL
_computing_structure_refinement SHELXTL
_computing_structure_solution SHELXTL
_diffrn_ambient_temperature 293(2)
_diffrn_measurement_device 'Siemens R3'
_diffrn_measurement_method '\w/2\q scans'
_diffrn_radiation_monochromator graphite
_diffrn_radiation_source 'fine-focus sealed tube'
_diffrn_radiation_type MoK\a
_diffrn_radiation_wavelength 0.71073
_diffrn_reflns_av_R_equivalents 0.1143
_diffrn_reflns_av_sigmaI/netI 0.1783
_diffrn_reflns_limit_h_max 32
_diffrn_reflns_limit_h_min -34
_diffrn_reflns_limit_k_max 13
_diffrn_reflns_limit_k_min -13
_diffrn_reflns_limit_l_max 9
_diffrn_reflns_limit_l_min 0
_diffrn_reflns_number 4820
_diffrn_reflns_theta_max 30.09
_diffrn_reflns_theta_min 1.75
_diffrn_standards_decay_% 3.1
_diffrn_standards_interval_count 100
_diffrn_standards_number 3
_exptl_absorpt_coefficient_mu 0.099
_exptl_absorpt_correction_type none
_exptl_crystal_colour colourless
_exptl_crystal_density_diffrn 1.252
_exptl_crystal_description Irregular
_exptl_crystal_F_000 680
_exptl_crystal_size_max 0.3
_exptl_crystal_size_mid 0.2
_exptl_crystal_size_min 0.06
_refine_diff_density_max 0.490
_refine_diff_density_min -0.390
_refine_ls_extinction_method none
_refine_ls_goodness_of_fit_all 0.846
_refine_ls_goodness_of_fit_obs 1.086
_refine_ls_hydrogen_treatment 'H atoms: see text'
_refine_ls_matrix_type full
_refine_ls_number_parameters 98
_refine_ls_number_reflns 2319
_refine_ls_number_restraints 0
_refine_ls_restrained_S_all 0.846
_refine_ls_restrained_S_obs 1.086
_refine_ls_R_factor_all 0.1571
_refine_ls_R_factor_obs 0.0726
_refine_ls_shift/esd_max 0.001
_refine_ls_shift/esd_mean 0.000
_refine_ls_structure_factor_coef Fsqd
_refine_ls_weighting_details 'w = 1/[\s^2^(Fo^2^)+(0.0761P)^2^] where P=(Fo^2^+2Fc^2^)/3'
_refine_ls_weighting_scheme calc
_refine_ls_wR_factor_all 0.1879
_refine_ls_wR_factor_obs 0.1573
_reflns_number_observed 1019
_reflns_number_total 2319
_reflns_observed_criterion >2sigma(I)
_cod_data_source_file cf1021.cif
_cod_data_source_block 3
_cod_depositor_comments
;
The following automatic conversions were performed:
'_symmetry_cell_setting' value 'Monoclinic' changed to 'monoclinic'
according to '/home/saulius/struct/CIF-dictionaries/cif_core.dic'
dictionary named 'cif_core.dic' version 2.4.1 from 2010-06-29.

Automatic conversion script
Id: cif_fix_enum 1527 2010-12-29 10:47:43Z saulius 

The following automatic conversions were performed:

'_symmetry_cell_setting' value 'Monoclinic' changed to 'monoclinic'
according to /home/saulius/struct/CIF-dictionaries/cif_core.dic
dictionary named 'cif_core.dic' version 2.4.1 from 2010-06-29.

Automatic conversion script
Id: cif_fix_values 1715 2011-07-08 13:25:40Z adriana 

The following automatic conversions were performed:

'_refine_ls_weighting_scheme' value 'calc w =
1/[\s^2^(Fo^2^)+(0.0761P)^2^] where P=(Fo^2^+2Fc^2^)/3' was changed
to 'calc'. New tag '_refine_ls_weighting_details' was created. The
value of the new tag was set to 'w = 1/[\s^2^(Fo^2^)+(0.0761P)^2^]
where P=(Fo^2^+2Fc^2^)/3'.

Automatic conversion script
Id: cif_fix_values 3143 2015-03-26 13:38:13Z robertas 
;
_cod_original_sg_symbol_H-M 'C 2/c'
_cod_database_code 2004856

loop_
_symmetry_equiv_pos_as_xyz
'x, y, z'
'-x, y, -z+1/2'
'x+1/2, y+1/2, z'
'-x+1/2, y+1/2, -z+1/2'
'-x, -y, -z'
'x, -y, z-1/2'
'-x+1/2, -y+1/2, -z'
'x+1/2, -y+1/2, z-1/2'

loop_
_atom_site_aniso_label
_atom_site_aniso_U_11
_atom_site_aniso_U_22
_atom_site_aniso_U_33
_atom_site_aniso_U_12
_atom_site_aniso_U_13
_atom_site_aniso_U_23
O1 0.0199(11) 0.0112(9) 0.0293(14) 0.0036(8) 0.0017(10) 0.0008(10)
O2 0.0272(12) 0.0079(10) 0.038(2) 0.0066(9) 0.0017(11) -0.0043(10)
O3 0.0213(11) 0.0044(8) 0.0317(15) -0.0034(8) 0.0083(10) -0.0008(9)
C1 0.0167(14) 0.0080(12) 0.023(2) -0.0002(11) 0.0098(13) -0.0011(12)
C2 0.0133(14) 0.0051(11) 0.023(2) -0.0010(10) 0.0030(13) -0.0006(12)
C3 0.0158(15) 0.0058(11) 0.031(2) 0.0002(11) 0.0084(13) 0.0007(12)
C4 0.022(2) 0.018(2) 0.040(2) 0.0048(13) 0.017(2) 0.004(2)
C5 0.020(2) 0.0106(13) 0.051(3) -0.0010(12) 0.009(2) -0.002(2)
C6 0.019(2) 0.0146(14) 0.045(2) 0.0052(12) 0.008(2) 0.005(2)
C7 0.025(2) 0.0113(13) 0.027(2) 0.0008(12) 0.0061(15) -0.0003(13)
O11 0.027(2) 0.0101(13) 0.026(2) 0.000 0.0067(15) 0.000

loop_
_atom_site_label
_atom_site_occupancy
_atom_site_fract_x
_atom_site_fract_y
_atom_site_fract_z
_atom_site_U_iso_or_equiv
_atom_site_thermal_displace_type
_atom_site_calc_flag
_atom_site_refinement_flags
_atom_site_type_symbol
O1 1 .48529(10) .1687(2) .0406(3) .0212(6) Uani d . O
O2 1 .43719(10) .0317(2) -0.1970(4) .0258(6) Uani d . O
H2 1 .4616(12) -.026(3) -0.143(3) .039 Uiso calc R H
O3 1 .42644(10) .3968(2) -0.1030(3) .0190(5) Uani d . O
H3 1 .4540(15) .4086(7) -0.1199(10) .028 Uiso calc R H
C1 1 .44580(13) .1505(3) -0.1020(5) .0151(6) Uani d . C
C2 1 .40260(13) .2680(3) -0.1891(5) .0144(6) Uani d . C
C3 1 .34511(13) .2481(3) -0.1341(5) .0171(7) Uani d . C
C4 1 .35714(15) .2570(4) .0794(5) .0252(8) Uani d . C
H4A 1 .37524(15) .3449(4) .1233(5) .038 Uiso calc R H
H4B 1 .38212(15) .1817(4) .1376(5) .038 Uiso calc R H
H4C 1 .32164(15) .2500(4) .1115(5) .038 Uiso calc R H
C5 1 .31618(14) .1069(3) -0.2019(6) .0273(9) Uani d . C
H5A 1 .30842(14) .1002(3) -0.3361(6) .041 Uiso calc R H
H5B 1 .28078(14) .1003(3) -0.1691(6) .041 Uiso calc R H
H5C 1 .34126(14) .0320(3) -0.1429(6) .041 Uiso calc R H
C6 1 .30309(14) .3661(3) -0.2260(6) .0263(8) Uani d . C
H6A 1 .29527(14) .3613(3) -0.3604(6) .040 Uiso calc R H
H6B 1 .31994(14) .4552(3) -0.1821(6) .040 Uiso calc R H
H6C 1 .26788(14) .3552(3) -0.1929(6) .040 Uiso calc R H
C7 1 .39458(15) .2750(3) -0.3994(5) .0214(7) Uani d . C
H7A 1 .36774(15) .3480(3) -0.4535(5) .032 Uiso calc R H
H7B 1 .38009(15) .1869(3) -0.4559(5) .032 Uiso calc R H
H7C 1 .43082(15) .2945(3) -0.4220(5) .032 Uiso calc R H
O11 1 .5000 .4570(3) .2500 .0210(7) Uani d S O
H11 1 .4792 .4172(3) .1551 .032 Uiso d R H

loop_
_atom_type_symbol
_atom_type_description
_atom_type_scat_dispersion_real
_atom_type_scat_dispersion_imag
_atom_type_scat_source
C C 0.0033 0.0016 'International Tables Vol C Tables 4.2.6.8 and 6.1.1.4'
H H 0.0000 0.0000 'International Tables Vol C Tables 4.2.6.8 and 6.1.1.4'
O O 0.0106 0.0060 'International Tables Vol C Tables 4.2.6.8 and 6.1.1.4'

loop_
_geom_angle_atom_site_label_1
_geom_angle_atom_site_label_2
_geom_angle_atom_site_label_3
_geom_angle
O1 C1 O2 123.4(3)
O1 C1 C2 122.0(3)
O2 C1 C2 114.5(3)
O3 C2 C7 109.8(3)
O3 C2 C1 107.3(2)
C7 C2 C1 109.5(3)
O3 C2 C3 105.3(2)
C7 C2 C3 114.1(3)
C1 C2 C3 110.5(2)
C4 C3 C5 108.8(3)
C4 C3 C6 108.9(3)
C5 C3 C6 108.2(3)
C4 C3 C2 109.9(3)
C5 C3 C2 112.2(3)
C6 C3 C2 108.7(2)

loop_
_geom_bond_atom_site_label_1
_geom_bond_atom_site_label_2
_geom_bond_distance
O1 C1 1.220(4)
O2 C1 1.319(3)
O3 C2 1.429(3)
C1 C2 1.546(4)
C2 C7 1.516(5)
C2 C3 1.574(4)
C3 C4 1.527(5)
C3 C5 1.536(4)
C3 C6 1.542(4)
